data_4341290
loop_
_publ_author_name
'Mart\'inez-Alonso, Marta'
'Busto, Natalia'
'Jal\'on, F\'elix A'
'Manzano, Blanca R.'
'Leal, Jos\'e M'
'Rodr\'iguez, Ana M'
'Garc\'ia, Bego\~na'
'Espino, Gustavo'

_publ_section_title
;
 Derivation of Structure-Activity Relationships from the Anticancer
 Properties of Ruthenium(II) Arene Complexes with 2-Aryldiazole Ligands.
;
_journal_issue 20
_journal_name_full 'Inorganic chemistry'
_journal_page_first 11274
_journal_page_last 11288
_journal_paper_doi 10.1021/ic501865h
_journal_volume 53
_journal_year 2014
_chemical_formula_moiety 'C20 H19 Cl N3 O2 Ru, Cl, 2(H2 O)'
_chemical_formula_sum 'C20 H23 Cl2 N3 O4 Ru'
_chemical_formula_weight 541.38
_chemical_name_systematic
;
 ?
;
_space_group_IT_number 14
_symmetry_cell_setting monoclinic
_symmetry_space_group_name_Hall '-P 2ybc'
_symmetry_space_group_name_H-M 'P 1 21/c 1'
_atom_sites_solution_hydrogens geom
_atom_sites_solution_primary direct
_atom_sites_solution_secondary difmap
_audit_creation_method SHELXL-97
_cell_angle_alpha 90.00
_cell_angle_beta 103.311(3)
_cell_angle_gamma 90.00
_cell_formula_units_Z 4
_cell_length_a 7.1156(13)
_cell_length_b 25.881(5)
_cell_length_c 11.671(2)
_cell_measurement_reflns_used 7263
_cell_measurement_temperature 100(2)
_cell_measurement_theta_max 27.837
_cell_measurement_theta_min 2.942
_cell_volume 2091.6(7)
_computing_cell_refinement 'Bruker SAINT'
_computing_data_collection 'Bruker APEX'
_computing_data_reduction 'Bruker SAINT, SADABS, XPREP'
_computing_molecular_graphics 'WINGX v1.70 (Farrugia, 1999)'
_computing_publication_material 'WINGX v1.70 (Farrugia, 1999)'
_computing_structure_refinement 'SHELXL-97 (Sheldrick, 1997)'
_computing_structure_solution 'SHELXS-97 (Sheldrick, 1990)'
_diffrn_ambient_temperature 100(2)
_diffrn_measured_fraction_theta_full 0.997
_diffrn_measured_fraction_theta_max 0.997
_diffrn_measurement_device_type 'CCD area detector'
_diffrn_measurement_method 'omega and phi scans'
_diffrn_radiation_monochromator graphite
_diffrn_radiation_source 'fine-focus sealed tube'
_diffrn_radiation_type MoK\a
_diffrn_radiation_wavelength 0.71073
_diffrn_reflns_av_R_equivalents 0.0734
_diffrn_reflns_av_sigmaI/netI 0.0366
_diffrn_reflns_limit_h_max 9
_diffrn_reflns_limit_h_min -8
_diffrn_reflns_limit_k_max 33
_diffrn_reflns_limit_k_min -32
_diffrn_reflns_limit_l_max 14
_diffrn_reflns_limit_l_min -14
_diffrn_reflns_number 23509
_diffrn_reflns_theta_full 27.00
_diffrn_reflns_theta_max 27.00
_diffrn_reflns_theta_min 1.57
_exptl_absorpt_coefficient_mu 1.038
_exptl_absorpt_correction_T_max 0.7598
_exptl_absorpt_correction_T_min 0.5990
_exptl_absorpt_correction_type multi-scan
_exptl_absorpt_process_details SADABS
_exptl_crystal_colour orange
_exptl_crystal_density_diffrn 1.719
_exptl_crystal_density_method 'not measured'
_exptl_crystal_description prism
_exptl_crystal_F_000 1096
_exptl_crystal_size_max 0.55
_exptl_crystal_size_mid 0.32
_exptl_crystal_size_min 0.28
_refine_diff_density_max 0.984
_refine_diff_density_min -0.573
_refine_diff_density_rms 0.094
_refine_ls_extinction_method none
_refine_ls_goodness_of_fit_ref 1.103
_refine_ls_hydrogen_treatment mixed
_refine_ls_matrix_type full
_refine_ls_number_parameters 276
_refine_ls_number_reflns 4537
_refine_ls_number_restraints 0
_refine_ls_restrained_S_all 1.103
_refine_ls_R_factor_all 0.0339
_refine_ls_R_factor_gt 0.0317
_refine_ls_shift/su_max 0.002
_refine_ls_shift/su_mean 0.000
_refine_ls_structure_factor_coef Fsqd
_refine_ls_weighting_details 'calc w=1/[\s^2^(Fo^2^)+(0.0308P)^2^+3.6810P] where P=(Fo^2^+2Fc^2^)/3'
_refine_ls_weighting_scheme calc
_refine_ls_wR_factor_gt 0.0833
_refine_ls_wR_factor_ref 0.0868
_reflns_number_gt 4291
_reflns_number_total 4537
_reflns_threshold_expression >2sigma(I)
_cod_data_source_file ic501865h_si_002.cif
_cod_data_source_block 1aCl
_cod_depositor_comments 'Adding full bibliography for 4341290--4341296.cif.'
_cod_original_cell_volume 2091.5(7)
_cod_original_sg_symbol_H-M P21/c
_cod_database_code 4341290

loop_
_symmetry_equiv_pos_as_xyz
'x, y, z'
'-x, y+1/2, -z+1/2'
'-x, -y, -z'
'x, -y-1/2, z-1/2'

loop_
_atom_site_label
_atom_site_type_symbol
_atom_site_fract_x
_atom_site_fract_y
_atom_site_fract_z
_atom_site_U_iso_or_equiv
_atom_site_adp_type
_atom_site_occupancy
_atom_site_symmetry_multiplicity
_atom_site_calc_flag
_atom_site_refinement_flags
Ru1 Ru 0.33014(3) 0.121328(8) 1.001909(18) 0.01550(8) Uani 1 1 d .
Cl1 Cl 0.04664(9) 0.14186(3) 1.06888(6) 0.02368(15) Uani 1 1 d .
Cl2 Cl 0.77829(13) 0.07662(3) 1.43665(8) 0.0399(2) Uani 1 1 d .
N1 N 0.2091(3) 0.16757(9) 0.8565(2) 0.0178(4) Uani 1 1 d .
N2 N 0.4223(3) 0.19513(9) 1.0576(2) 0.0177(4) Uani 1 1 d .
N3 N 0.4015(3) 0.27982(9) 1.0298(2) 0.0191(5) Uani 1 1 d .
O1 O 0.1725(3) 0.02165(8) 1.12848(19) 0.0271(5) Uani 1 1 d .
O2 O 0.2549(5) -0.05973(11) 1.3021(3) 0.0553(8) Uani 1 1 d .
H21 H 0.2221 -0.0705 1.3607 0.083 Uiso 1 1 calc R
O3 O 0.3733(4) 0.38013(9) 0.9618(3) 0.0452(7) Uani 1 1 d .
O4 O 0.1938(4) 0.04813(11) 0.5875(3) 0.0485(7) Uani 1 1 d .
C1 C 0.1031(4) 0.14949(11) 0.7540(3) 0.0224(6) Uani 1 1 d .
H1 H 0.0827 0.1141 0.7451 0.027 Uiso 1 1 calc R
C2 C 0.0237(4) 0.18169(12) 0.6615(3) 0.0257(6) Uani 1 1 d .
H2 H -0.0462 0.1680 0.5908 0.031 Uiso 1 1 calc R
C3 C 0.0484(4) 0.23422(12) 0.6745(3) 0.0236(6) Uani 1 1 d .
H3 H -0.0052 0.2564 0.6130 0.028 Uiso 1 1 calc R
C4 C 0.1543(4) 0.25376(11) 0.7805(3) 0.0213(6) Uani 1 1 d .
H4 H 0.1717 0.2892 0.7917 0.026 Uiso 1 1 calc R
C5 C 0.2334(4) 0.21929(10) 0.8690(2) 0.0177(5) Uani 1 1 d .
C6 C 0.3518(4) 0.23286(10) 0.9843(2) 0.0170(5) Uani 1 1 d .
C7 C 0.5255(4) 0.21847(11) 1.1593(2) 0.0186(5) Uani 1 1 d .
C8 C 0.5128(4) 0.27224(11) 1.1420(2) 0.0195(5) Uani 1 1 d .
C9 C 0.5980(4) 0.30700(11) 1.2294(3) 0.0233(6) Uani 1 1 d .
H9 H 0.5891 0.3425 1.2174 0.028 Uiso 1 1 calc R
C10 C 0.6966(4) 0.28599(12) 1.3349(3) 0.0271(6) Uani 1 1 d .
H10 H 0.7549 0.3079 1.3959 0.032 Uiso 1 1 calc R
C11 C 0.7108(4) 0.23251(12) 1.3522(3) 0.0260(6) Uani 1 1 d .
H11 H 0.7796 0.2200 1.4244 0.031 Uiso 1 1 calc R
C12 C 0.6263(4) 0.19759(12) 1.2659(3) 0.0231(6) Uani 1 1 d .
H12 H 0.6363 0.1621 1.2783 0.028 Uiso 1 1 calc R
C13 C 0.3064(4) 0.04133(10) 1.0775(3) 0.0216(6) Uani 1 1 d .
C14 C 0.4753(4) 0.06691(10) 1.1388(3) 0.0206(5) Uani 1 1 d .
H14 H 0.4995 0.0710 1.2201 0.025 Uiso 1 1 calc R
C15 C 0.6071(4) 0.08623(11) 1.0749(3) 0.0242(6) Uani 1 1 d .
H15 H 0.7197 0.1024 1.1155 0.029 Uiso 1 1 calc R
C16 C 0.5724(4) 0.08168(11) 0.9522(3) 0.0263(6) Uani 1 1 d .
H16 H 0.6634 0.0927 0.9117 0.032 Uiso 1 1 calc R
C17 C 0.3950(4) 0.05989(11) 0.8919(3) 0.0259(6) Uani 1 1 d .
H17 H 0.3660 0.0583 0.8101 0.031 Uiso 1 1 calc R
C18 C 0.2612(4) 0.04049(10) 0.9534(3) 0.0226(6) Uani 1 1 d .
H18 H 0.1435 0.0272 0.9122 0.027 Uiso 1 1 calc R
C19 C 0.1890(5) 0.02969(13) 1.2528(3) 0.0324(7) Uani 1 1 d .
H19A H 0.0629 0.0261 1.2705 0.039 Uiso 1 1 calc R
H19B H 0.2355 0.0644 1.2741 0.039 Uiso 1 1 calc R
C20 C 0.3241(6) -0.00834(15) 1.3226(3) 0.0434(9) Uani 1 1 d .
H20A H 0.4484 -0.0056 1.3022 0.052 Uiso 1 1 calc R
H20B H 0.3425 -0.0004 1.4056 0.052 Uiso 1 1 calc R
H31B H 0.3350 0.4025 1.0137 0.050 Uiso 1 1 d .
H31A H 0.5073 0.3908 0.9729 0.050 Uiso 1 1 d .
H41A H 0.2184 0.0101 0.5903 0.050 Uiso 1 1 d .
H41B H 0.0654 0.0540 0.5464 0.050 Uiso 1 1 d .
H31 H 0.374(5) 0.3096(15) 0.999(3) 0.029(9) Uiso 1 1 d .

loop_
_atom_site_aniso_label
_atom_site_aniso_U_11
_atom_site_aniso_U_22
_atom_site_aniso_U_33
_atom_site_aniso_U_23
_atom_site_aniso_U_13
_atom_site_aniso_U_12
Ru1 0.01436(12) 0.01200(12) 0.01893(13) 0.00038(7) 0.00137(9) -0.00059(7)
Cl1 0.0178(3) 0.0219(3) 0.0322(4) 0.0012(3) 0.0074(3) 0.0008(2)
Cl2 0.0420(5) 0.0381(5) 0.0362(4) 0.0065(4) 0.0019(4) 0.0024(4)
N1 0.0176(11) 0.0155(11) 0.0198(11) 0.0007(9) 0.0028(9) -0.0002(8)
N2 0.0155(10) 0.0163(11) 0.0202(11) -0.0011(9) 0.0018(9) -0.0015(8)
N3 0.0204(11) 0.0146(11) 0.0221(12) 0.0003(9) 0.0043(9) -0.0002(9)
O1 0.0275(11) 0.0229(11) 0.0305(11) 0.0003(9) 0.0062(9) -0.0078(8)
O2 0.086(2) 0.0368(15) 0.0430(16) -0.0013(12) 0.0144(16) -0.0161(15)
O3 0.0509(16) 0.0256(13) 0.0586(17) 0.0051(11) 0.0113(14) 0.0029(11)
O4 0.0418(15) 0.0433(15) 0.0556(17) -0.0112(13) 0.0015(13) 0.0015(12)
C1 0.0220(13) 0.0195(14) 0.0237(14) -0.0018(11) 0.0013(11) -0.0023(10)
C2 0.0215(14) 0.0318(16) 0.0211(14) -0.0004(12) -0.0004(11) -0.0017(12)
C3 0.0204(13) 0.0261(15) 0.0227(14) 0.0077(11) 0.0017(11) 0.0021(11)
C4 0.0191(13) 0.0191(14) 0.0261(14) 0.0033(11) 0.0058(11) 0.0007(10)
C5 0.0144(12) 0.0181(13) 0.0207(13) 0.0008(10) 0.0040(10) -0.0006(10)
C6 0.0151(12) 0.0150(13) 0.0216(13) 0.0020(10) 0.0053(10) -0.0014(9)
C7 0.0147(12) 0.0181(13) 0.0230(13) -0.0016(10) 0.0047(10) -0.0026(10)
C8 0.0168(12) 0.0194(13) 0.0234(14) -0.0011(11) 0.0069(11) -0.0018(10)
C9 0.0210(13) 0.0198(14) 0.0301(15) -0.0054(12) 0.0076(12) -0.0042(10)
C10 0.0217(14) 0.0323(17) 0.0270(15) -0.0109(13) 0.0053(12) -0.0060(12)
C11 0.0193(14) 0.0352(17) 0.0214(14) -0.0027(12) 0.0006(11) -0.0019(12)
C12 0.0197(13) 0.0242(15) 0.0241(14) 0.0018(11) 0.0021(11) -0.0014(11)
C13 0.0212(13) 0.0111(12) 0.0307(15) 0.0009(11) 0.0024(11) -0.0002(10)
C14 0.0228(13) 0.0125(12) 0.0238(14) 0.0024(10) -0.0001(11) 0.0007(10)
C15 0.0170(13) 0.0158(13) 0.0374(16) 0.0044(12) 0.0011(12) 0.0029(10)
C16 0.0269(15) 0.0173(14) 0.0378(17) 0.0030(12) 0.0139(13) 0.0061(11)
C17 0.0350(16) 0.0169(14) 0.0251(15) -0.0034(11) 0.0055(12) 0.0070(11)
C18 0.0241(14) 0.0119(12) 0.0285(15) -0.0014(11) -0.0010(12) -0.0011(10)
C19 0.0386(18) 0.0299(17) 0.0315(17) -0.0022(13) 0.0134(14) -0.0053(13)
C20 0.059(2) 0.037(2) 0.0342(18) 0.0023(15) 0.0101(17) -0.0086(17)

loop_
_atom_type_symbol
_atom_type_description
_atom_type_scat_dispersion_real
_atom_type_scat_dispersion_imag
_atom_type_scat_source
C C 0.0033 0.0016 'International Tables Vol C Tables 4.2.6.8 and 6.1.1.4'
H H 0.0000 0.0000 'International Tables Vol C Tables 4.2.6.8 and 6.1.1.4'
N N 0.0061 0.0033 'International Tables Vol C Tables 4.2.6.8 and 6.1.1.4'
O O 0.0106 0.0060 'International Tables Vol C Tables 4.2.6.8 and 6.1.1.4'
Cl Cl 0.1484 0.1585 'International Tables Vol C Tables 4.2.6.8 and 6.1.1.4'
Ru Ru -1.2594 0.8363 'International Tables Vol C Tables 4.2.6.8 and 6.1.1.4'

loop_
_geom_angle_atom_site_label_1
_geom_angle_atom_site_label_2
_geom_angle_atom_site_label_3
_geom_angle
N2 Ru1 N1 76.64(9)
N2 Ru1 C15 93.99(10)
N1 Ru1 C15 136.74(10)
N2 Ru1 C17 140.24(11)
N1 Ru1 C17 92.48(10)
C15 Ru1 C17 67.94(12)
N2 Ru1 C18 174.18(10)
N1 Ru1 C18 108.08(10)
C15 Ru1 C18 80.23(11)
C17 Ru1 C18 37.81(11)
N2 Ru1 C16 107.60(10)
N1 Ru1 C16 104.74(10)
C15 Ru1 C16 37.53(12)
C17 Ru1 C16 37.86(12)
C18 Ru1 C16 68.21(11)
N2 Ru1 C14 107.46(10)
N1 Ru1 C14 172.43(10)
C15 Ru1 C14 37.92(11)
C17 Ru1 C14 80.32(11)
C18 Ru1 C14 67.46(10)
C16 Ru1 C14 68.10(11)
N2 Ru1 C13 139.79(10)
N1 Ru1 C13 141.48(10)
C15 Ru1 C13 66.81(10)
C17 Ru1 C13 66.75(11)
C18 Ru1 C13 36.75(11)
C16 Ru1 C13 79.04(11)
C14 Ru1 C13 36.81(10)
N2 Ru1 Cl1 85.55(6)
N1 Ru1 Cl1 85.25(6)
C15 Ru1 Cl1 136.75(9)
C17 Ru1 Cl1 132.19(9)
C18 Ru1 Cl1 98.11(8)
C16 Ru1 Cl1 164.87(8)
C14 Ru1 Cl1 101.27(8)
C13 Ru1 Cl1 86.07(7)
C1 N1 C5 118.2(2)
C1 N1 Ru1 124.39(19)
C5 N1 Ru1 117.36(18)
C6 N2 C7 106.3(2)
C6 N2 Ru1 115.64(18)
C7 N2 Ru1 137.59(19)
C6 N3 C8 106.8(2)
C13 O1 C19 119.5(2)
N1 C1 C2 122.1(3)
C3 C2 C1 119.5(3)
C2 C3 C4 119.2(3)
C5 C4 C3 118.4(3)
N1 C5 C4 122.5(3)
N1 C5 C6 111.8(2)
C4 C5 C6 125.7(3)
N2 C6 N3 112.8(2)
N2 C6 C5 118.3(2)
N3 C6 C5 128.9(3)
N2 C7 C12 131.2(3)
N2 C7 C8 107.8(2)
C12 C7 C8 121.0(3)
N3 C8 C9 131.5(3)
N3 C8 C7 106.3(2)
C9 C8 C7 122.2(3)
C10 C9 C8 116.5(3)
C9 C10 C11 121.6(3)
C12 C11 C10 122.4(3)
C11 C12 C7 116.4(3)
O1 C13 C18 115.8(2)
O1 C13 C14 124.3(3)
C18 C13 C14 119.6(3)
O1 C13 Ru1 130.20(19)
C18 C13 Ru1 68.59(15)
C14 C13 Ru1 68.85(15)
C13 C14 C15 119.2(3)
C13 C14 Ru1 74.34(16)
C15 C14 Ru1 69.46(15)
C16 C15 C14 121.7(3)
C16 C15 Ru1 72.65(16)
C14 C15 Ru1 72.62(16)
C15 C16 C17 118.0(3)
C15 C16 Ru1 69.82(16)
C17 C16 Ru1 69.67(16)
C18 C17 C16 121.2(3)
C18 C17 Ru1 72.39(16)
C16 C17 Ru1 72.46(17)
C13 C18 C17 119.8(3)
C13 C18 Ru1 74.66(16)
C17 C18 Ru1 69.79(16)
O1 C19 C20 110.4(3)
O2 C20 C19 112.0(3)

loop_
_geom_bond_atom_site_label_1
_geom_bond_atom_site_label_2
_geom_bond_distance
Ru1 N2 2.075(2)
Ru1 N1 2.093(2)
Ru1 C15 2.159(3)
Ru1 C17 2.160(3)
Ru1 C18 2.193(3)
Ru1 C16 2.196(3)
Ru1 C14 2.201(3)
Ru1 C13 2.272(3)
Ru1 Cl1 2.3851(8)
N1 C1 1.343(4)
N1 C5 1.353(4)
N2 C6 1.319(3)
N2 C7 1.383(3)
N3 C6 1.341(4)
N3 C8 1.379(4)
O1 C13 1.334(3)
O1 C19 1.444(4)
O2 C20 1.419(4)
C1 C2 1.377(4)
C2 C3 1.375(4)
C3 C4 1.387(4)
C4 C5 1.383(4)
C5 C6 1.456(4)
C7 C12 1.394(4)
C7 C8 1.406(4)
C8 C9 1.390(4)
C9 C10 1.380(4)
C10 C11 1.399(5)
C11 C12 1.383(4)
C13 C18 1.410(4)
C13 C14 1.414(4)
C14 C15 1.417(4)
C15 C16 1.401(4)
C16 C17 1.413(4)
C17 C18 1.411(4)
C19 C20 1.481(5)
